data_7246443
loop_
_publ_author_name
'Meza-Morales, William'
'Alvarez-Ricardo, Yair'
'Obreg\'on-Mendoza, Marco A.'
'Arenaza-Corona, Antonino'
'Ram\'irez-Apan, Mar\'ia Teresa'
'Toscano, Rub\'en A.'
'Poveda-Jaramillo, Juan Carlos'
'Enr\'iquez, Ra\'ul G.'

_publ_section_title
;
 Three new coordination geometries of homoleptic Zn complexes of
 curcuminoids and their high antiproliferative potential
;
_journal_issue 13
_journal_name_full 'RSC Advances'
_journal_page_first 8577
_journal_page_last 8585
_journal_paper_doi 10.1039/D3RA00167A
_journal_volume 13
_journal_year 2023
_chemical_formula_moiety 'C54.96 H57.58 N1.65 O18 Zn'
_chemical_formula_sum 'C54.96 H57.58 N1.65 O18 Zn'
_chemical_formula_weight 1094.72
_space_group_crystal_system triclinic
_space_group_IT_number 2
_space_group_name_Hall '-P 1'
_space_group_name_H-M_alt 'P -1'
_atom_sites_solution_hydrogens geom
_atom_sites_solution_primary direct
_atom_sites_solution_secondary difmap
_audit_creation_method SHELXL-2019/2
_audit_update_record
;
2023-01-07 deposited with the CCDC.	2023-03-02 downloaded from the CCDC.
;
_cell_angle_alpha 76.704(8)
_cell_angle_beta 88.171(7)
_cell_angle_gamma 79.407(8)
_cell_formula_units_Z 1
_cell_length_a 7.7998(19)
_cell_length_b 11.640(3)
_cell_length_c 15.758(4)
_cell_measurement_reflns_used 9901
_cell_measurement_temperature 298(2)
_cell_measurement_theta_max 26.16
_cell_measurement_theta_min 2.66
_cell_volume 1368.5(6)
_computing_cell_refinement 'APEX3 v2018.1-0(Bruker, 2018)'
_computing_data_collection 'APEX3 v2018.1-0(Bruker, 2018)'
_computing_data_reduction 'SAINT V8.34A (Bruker, 2014)'
_computing_molecular_graphics 'SHELXLe (H\"ubschle et al, 2011)'
_computing_publication_material 'CIFTAB V 2013/2 (Sheldrick, 2013)'
_computing_structure_refinement 'SHELXL-2019/2 (Sheldrick, 2019)'
_computing_structure_solution 'SHELXS-2012 (Bruker, 2013)'
_diffrn_ambient_temperature 298(2)
_diffrn_detector_area_resol_mean 52.0833
_diffrn_measured_fraction_theta_full 0.995
_diffrn_measured_fraction_theta_max 0.995
_diffrn_measurement_device_type 'Bruker D8 Venture \k geometry diffractometer 208039-1'
_diffrn_measurement_method '\f and \w-scans'
_diffrn_radiation_monochromator 'Helios multilayer mirror'
_diffrn_radiation_type MoK\a
_diffrn_radiation_wavelength 0.71073
_diffrn_reflns_av_R_equivalents 0.0732
_diffrn_reflns_av_unetI/netI 0.0505
_diffrn_reflns_Laue_measured_fraction_full 0.995
_diffrn_reflns_Laue_measured_fraction_max 0.995
_diffrn_reflns_limit_h_max 9
_diffrn_reflns_limit_h_min -9
_diffrn_reflns_limit_k_max 14
_diffrn_reflns_limit_k_min -14
_diffrn_reflns_limit_l_max 19
_diffrn_reflns_limit_l_min -19
_diffrn_reflns_number 28466
_diffrn_reflns_point_group_measured_fraction_full 0.995
_diffrn_reflns_point_group_measured_fraction_max 0.995
_diffrn_reflns_theta_full 25.242
_diffrn_reflns_theta_max 25.681
_diffrn_reflns_theta_min 2.493
_diffrn_source 'micro-focus X-ray source'
_exptl_absorpt_coefficient_mu 0.522
_exptl_absorpt_correction_T_max 0.7453
_exptl_absorpt_correction_T_min 0.5257
_exptl_absorpt_correction_type multi-scan
_exptl_absorpt_process_details '(Sheldrick, 2012)'
_exptl_crystal_colour yellow
_exptl_crystal_density_diffrn 1.328
_exptl_crystal_description prism
_exptl_crystal_F_000 573
_exptl_crystal_size_max 0.399
_exptl_crystal_size_mid 0.231
_exptl_crystal_size_min 0.160
_refine_diff_density_max 0.406
_refine_diff_density_min -0.461
_refine_diff_density_rms 0.069
_refine_ls_extinction_method none
_refine_ls_goodness_of_fit_ref 1.020
_refine_ls_hydrogen_treatment constr
_refine_ls_matrix_type full
_refine_ls_number_parameters 392
_refine_ls_number_reflns 5180
_refine_ls_number_restraints 66
_refine_ls_restrained_S_all 1.021
_refine_ls_R_factor_all 0.1254
_refine_ls_R_factor_gt 0.0818
_refine_ls_shift/su_max 0.000
_refine_ls_shift/su_mean 0.000
_refine_ls_structure_factor_coef Fsqd
_refine_ls_weighting_details 'w=1/[\s^2^(Fo^2^)+(0.1013P)^2^+2.2969P] where P=(Fo^2^+2Fc^2^)/3'
_refine_ls_weighting_scheme calc
_refine_ls_wR_factor_gt 0.2106
_refine_ls_wR_factor_ref 0.2448
_reflns_Friedel_coverage 0.000
_reflns_number_gt 3217
_reflns_number_total 5180
_reflns_threshold_expression 'I > 2\s(I)'
_cod_data_source_file d3ra00167a2.cif
_cod_data_source_block Compound_5
_cod_database_code 7246443
_shelx_shelxl_version_number 2019/2
_shelx_space_group_comment
;
The symmetry employed for this shelxl refinement is uniquely defined
by the following loop, which should always be used as a source of
symmetry information in preference to the above space-group names.
They are only intended as comments.
;
_shelx_estimated_absorpt_t_min 0.819
_shelx_estimated_absorpt_t_max 0.921

loop_
_space_group_symop_operation_xyz
'x, y, z'
'-x, -y, -z'

loop_
_atom_site_label
_atom_site_type_symbol
_atom_site_fract_x
_atom_site_fract_y
_atom_site_fract_z
_atom_site_U_iso_or_equiv
_atom_site_adp_type
_atom_site_occupancy
_atom_site_site_symmetry_order
_atom_site_calc_flag
_atom_site_refinement_flags_posn
_atom_site_refinement_flags_adp
_atom_site_refinement_flags_occupancy
_atom_site_disorder_assembly
_atom_site_disorder_group
Zn1 Zn 0.500000 0.000000 0.500000 0.0880(4) Uani 1 2 d S . P A .
O1 O 0.4421(6) 0.0820(4) 0.3765(2) 0.0919(14) Uani 1 1 d . . . . .
O2 O 0.5545(5) 0.1542(4) 0.5241(2) 0.0846(12) Uani 1 1 d . . . . .
O3 O 0.2354(5) 0.0247(3) -0.06271(19) 0.0659(9) Uani 1 1 d . . . . .
O4 O 0.2116(4) 0.2484(3) -0.1597(2) 0.0667(9) Uani 1 1 d . . . . .
O5 O 0.4908(6) 0.2074(4) -0.1988(3) 0.0914(12) Uani 1 1 d . . . . .
O6 O 0.8410(6) 0.4777(4) 0.8296(2) 0.0858(12) Uani 1 1 d . . . . .
O7 O 0.9579(5) 0.6611(3) 0.7273(2) 0.0706(9) Uani 1 1 d . . . . .
O8 O 1.2101(6) 0.5356(4) 0.7698(3) 0.0927(12) Uani 1 1 d . . . . .
C1 C 0.3949(6) 0.1487(5) 0.1968(3) 0.0644(13) Uani 1 1 d . . . . .
H1 H 0.393873 0.070170 0.226979 0.077 Uiso 1 1 calc R U . . .
C2 C 0.4381(7) 0.2219(5) 0.2428(3) 0.0681(14) Uani 1 1 d . . . . .
H2 H 0.444755 0.300247 0.214097 0.082 Uiso 1 1 calc R U . . .
C3 C 0.4761(7) 0.1844(6) 0.3373(3) 0.0721(15) Uani 1 1 d . . . . .
C4 C 0.5416(7) 0.2634(5) 0.3767(3) 0.0720(14) Uani 1 1 d . . . . .
H4 H 0.561887 0.334769 0.340565 0.086 Uiso 1 1 calc R U . . .
C5 C 0.5796(7) 0.2454(6) 0.4658(4) 0.0715(15) Uani 1 1 d . . . . .
C6 C 0.6465(6) 0.3418(5) 0.4939(3) 0.0703(14) Uani 1 1 d . . . . .
H6 H 0.662838 0.409352 0.451854 0.084 Uiso 1 1 calc R U . . .
C7 C 0.6844(7) 0.3360(5) 0.5767(3) 0.0726(15) Uani 1 1 d . . . . .
H7 H 0.663410 0.267867 0.616673 0.087 Uiso 1 1 calc R U . . .
C8 C 0.3487(6) 0.1778(4) 0.1039(3) 0.0568(11) Uani 1 1 d . . . . .
C9 C 0.3166(5) 0.0857(4) 0.0669(3) 0.0519(10) Uani 1 1 d . . . . .
H9 H 0.326282 0.008305 0.101337 0.062 Uiso 1 1 calc R U . . .
C10 C 0.2704(6) 0.1078(4) -0.0208(3) 0.0505(10) Uani 1 1 d . . . . .
C11 C 0.2628(6) 0.2235(4) -0.0716(3) 0.0574(11) Uani 1 1 d . . . . .
C12 C 0.2924(8) 0.3141(5) -0.0359(3) 0.0723(14) Uani 1 1 d . . . . .
H12 H 0.283555 0.391249 -0.070593 0.087 Uiso 1 1 calc R U . . .
C13 C 0.3352(8) 0.2927(5) 0.0512(3) 0.0762(15) Uani 1 1 d . . . . .
H13 H 0.355119 0.355323 0.074816 0.091 Uiso 1 1 calc R U . . .
C14 C 0.7551(6) 0.4232(5) 0.6133(3) 0.0638(13) Uani 1 1 d . . . . .
C15 C 0.7649(7) 0.4056(5) 0.7041(3) 0.0662(13) Uani 1 1 d . . . . .
H15 H 0.725583 0.340158 0.739598 0.079 Uiso 1 1 calc R U . . .
C16 C 0.8326(7) 0.4849(5) 0.7420(3) 0.0644(13) Uani 1 1 d . . . . .
C17 C 0.8992(6) 0.5783(4) 0.6882(3) 0.0590(12) Uani 1 1 d . . . . .
C18 C 0.8889(7) 0.5966(5) 0.6003(3) 0.0692(13) Uani 1 1 d . . . . .
H18 H 0.929891 0.661628 0.565192 0.083 Uiso 1 1 calc R U . . .
C19 C 0.8182(7) 0.5199(5) 0.5619(3) 0.0716(14) Uani 1 1 d . . . . .
H19 H 0.813075 0.533201 0.501464 0.086 Uiso 1 1 calc R U . . .
C20 C 0.2302(8) -0.0922(5) -0.0107(4) 0.0753(15) Uani 1 1 d . . . . .
H20A H 0.199099 -0.141575 -0.046665 0.113 Uiso 1 1 calc R U . . .
H20B H 0.145088 -0.086478 0.034262 0.113 Uiso 1 1 calc R U . . .
H20C H 0.342821 -0.127148 0.015444 0.113 Uiso 1 1 calc R U . . .
C21 C 0.3419(8) 0.2420(5) -0.2193(3) 0.0737(15) Uani 1 1 d . . . . .
C22 C 0.2708(9) 0.2869(8) -0.3088(4) 0.115(3) Uani 1 1 d . . . . .
H22A H 0.324100 0.352987 -0.338245 0.173 Uiso 1 1 calc R U . . .
H22B H 0.146962 0.313136 -0.306641 0.173 Uiso 1 1 calc R U . . .
H22C H 0.295034 0.223724 -0.339703 0.173 Uiso 1 1 calc R U . . .
C23 C 0.7838(11) 0.3791(7) 0.8859(4) 0.109(2) Uani 1 1 d . . . . .
H23A H 0.660918 0.384756 0.877368 0.164 Uiso 1 1 calc R U . . .
H23B H 0.806034 0.379842 0.945356 0.164 Uiso 1 1 calc R U . . .
H23C H 0.845480 0.305655 0.873374 0.164 Uiso 1 1 calc R U . . .
C24 C 1.1086(8) 0.6239(6) 0.7743(4) 0.0719(14) Uani 1 1 d . . . . .
C25 C 1.1297(10) 0.7126(7) 0.8260(5) 0.111(2) Uani 1 1 d . . . . .
H25A H 1.115217 0.791390 0.788335 0.167 Uiso 1 1 calc R U . . .
H25B H 1.243978 0.692149 0.852136 0.167 Uiso 1 1 calc R U . . .
H25C H 1.043370 0.711564 0.870857 0.167 Uiso 1 1 calc R U . . .
O9 O 0.7736(8) -0.0360(6) 0.4498(4) 0.138(2) Uani 1 1 d . . . . .
C26 C 0.7957(11) -0.0342(8) 0.3690(5) 0.070(2) Uani 0.655(7) 1 d D U P A 1
H26 H 0.700152 -0.033642 0.334993 0.084 Uiso 0.655(7) 1 calc R U P A 1
N1 N 0.9510(8) -0.0331(6) 0.3319(4) 0.0656(17) Uani 0.655(7) 1 d D U P A 1
C27 C 0.9804(14) -0.0478(9) 0.2425(5) 0.092(3) Uani 0.655(7) 1 d D U P A 1
H27A H 0.872686 -0.054269 0.217728 0.138 Uiso 0.655(7) 1 calc R U P A 1
H27B H 1.064779 -0.119257 0.242894 0.138 Uiso 0.655(7) 1 calc R U P A 1
H27C H 1.022990 0.020469 0.208258 0.138 Uiso 0.655(7) 1 calc R U P A 1
C28 C 1.0884(14) -0.0141(12) 0.3766(7) 0.108(3) Uani 0.655(7) 1 d D U P A 1
H28A H 1.193203 -0.025211 0.343468 0.162 Uiso 0.655(7) 1 calc R U P A 1
H28B H 1.102959 -0.070080 0.432146 0.162 Uiso 0.655(7) 1 calc R U P A 1
H28C H 1.064808 0.066330 0.385159 0.162 Uiso 0.655(7) 1 calc R U P A 1
C26B C 0.883(4) -0.068(4) 0.521(3) 0.113(7) Uani 0.173(3) 1 d D U P A -2
H26B H 0.879639 -0.124827 0.572897 0.135 Uiso 0.173(3) 1 calc R U P A -2
N1B N 0.995(9) 0.007(6) 0.4949(19) 0.109(6) Uani 0.173(3) 1 d D U P A -2
C27B C 1.061(4) 0.068(4) 0.555(2) 0.104(8) Uani 0.173(3) 1 d D U P A -2
H27D H 1.139759 0.117238 0.525081 0.156 Uiso 0.173(3) 1 calc R U P A -2
H27E H 0.965410 0.116494 0.577361 0.156 Uiso 0.173(3) 1 calc R U P A -2
H27F H 1.121750 0.008792 0.602847 0.156 Uiso 0.173(3) 1 calc R U P A -2
C28B C 1.025(6) 0.045(4) 0.4071(18) 0.111(6) Uani 0.173(3) 1 d D U P A -2
H28D H 1.108445 0.097873 0.399299 0.167 Uiso 0.173(3) 1 calc R U P A -2
H28E H 1.070131 -0.022961 0.383087 0.167 Uiso 0.173(3) 1 calc R U P A -2
H28F H 0.917928 0.087173 0.377835 0.167 Uiso 0.173(3) 1 calc R U P A -2

loop_
_atom_site_aniso_label
_atom_site_aniso_U_11
_atom_site_aniso_U_22
_atom_site_aniso_U_33
_atom_site_aniso_U_23
_atom_site_aniso_U_13
_atom_site_aniso_U_12
Zn1 0.1075(8) 0.1127(8) 0.0617(6) -0.0411(5) -0.0207(5) -0.0350(6)
O1 0.115(3) 0.142(4) 0.052(2) -0.045(2) 0.006(2) -0.082(3)
O2 0.097(3) 0.134(4) 0.051(2) -0.051(2) 0.0051(19) -0.057(3)
O3 0.091(2) 0.069(2) 0.0457(17) -0.0190(15) -0.0113(16) -0.0277(18)
O4 0.068(2) 0.084(2) 0.0455(17) -0.0084(16) -0.0069(15) -0.0130(18)
O5 0.079(3) 0.120(4) 0.069(2) -0.011(2) 0.002(2) -0.016(2)
O6 0.136(3) 0.091(3) 0.052(2) -0.0327(19) 0.006(2) -0.057(3)
O7 0.077(2) 0.058(2) 0.087(3) -0.0306(18) -0.0052(19) -0.0214(17)
O8 0.095(3) 0.079(3) 0.109(3) -0.025(2) -0.025(2) -0.018(2)
C1 0.065(3) 0.096(4) 0.046(2) -0.033(2) 0.008(2) -0.030(3)
C2 0.068(3) 0.096(4) 0.053(3) -0.036(3) 0.009(2) -0.027(3)
C3 0.068(3) 0.115(5) 0.054(3) -0.047(3) 0.010(2) -0.034(3)
C4 0.072(3) 0.104(4) 0.057(3) -0.044(3) 0.004(2) -0.027(3)
C5 0.063(3) 0.112(4) 0.061(3) -0.052(3) 0.008(2) -0.033(3)
C6 0.065(3) 0.101(4) 0.063(3) -0.045(3) 0.005(2) -0.030(3)
C7 0.068(3) 0.108(4) 0.063(3) -0.047(3) 0.012(2) -0.040(3)
C8 0.061(3) 0.073(3) 0.044(2) -0.024(2) 0.006(2) -0.018(2)
C9 0.053(3) 0.066(3) 0.043(2) -0.019(2) 0.0032(19) -0.018(2)
C10 0.052(2) 0.063(3) 0.045(2) -0.023(2) -0.0002(19) -0.016(2)
C11 0.063(3) 0.070(3) 0.042(2) -0.018(2) -0.006(2) -0.010(2)
C12 0.097(4) 0.054(3) 0.064(3) -0.011(2) -0.008(3) -0.011(3)
C13 0.103(4) 0.068(3) 0.065(3) -0.031(3) -0.008(3) -0.013(3)
C14 0.063(3) 0.087(4) 0.056(3) -0.035(3) 0.006(2) -0.027(3)
C15 0.080(3) 0.077(3) 0.059(3) -0.031(2) 0.011(2) -0.040(3)
C16 0.084(3) 0.072(3) 0.051(3) -0.029(2) 0.002(2) -0.028(3)
C17 0.062(3) 0.063(3) 0.062(3) -0.025(2) 0.002(2) -0.025(2)
C18 0.069(3) 0.079(4) 0.064(3) -0.017(3) 0.002(2) -0.024(3)
C19 0.075(3) 0.097(4) 0.054(3) -0.031(3) 0.004(2) -0.027(3)
C20 0.092(4) 0.074(4) 0.073(3) -0.031(3) -0.009(3) -0.028(3)
C21 0.079(4) 0.084(4) 0.056(3) -0.004(3) 0.001(3) -0.022(3)
C22 0.104(5) 0.168(7) 0.052(3) 0.005(4) 0.003(3) -0.008(5)
C23 0.174(7) 0.115(5) 0.059(3) -0.029(3) 0.019(4) -0.072(5)
C24 0.080(4) 0.074(4) 0.074(3) -0.025(3) -0.001(3) -0.033(3)
C25 0.109(5) 0.130(6) 0.133(6) -0.081(5) 0.002(4) -0.053(4)
O9 0.132(4) 0.214(6) 0.110(4) -0.088(4) 0.022(3) -0.076(4)
C26 0.084(4) 0.091(5) 0.047(4) -0.032(4) -0.008(3) -0.024(4)
N1 0.073(3) 0.082(4) 0.051(3) -0.026(3) -0.005(2) -0.023(3)
C27 0.124(7) 0.104(7) 0.058(4) -0.032(5) 0.010(4) -0.027(6)
C28 0.091(6) 0.168(9) 0.083(6) -0.047(6) -0.005(5) -0.046(6)
C26B 0.067(13) 0.150(17) 0.112(14) -0.010(13) -0.021(12) -0.017(11)
N1B 0.064(11) 0.143(15) 0.115(11) -0.022(11) -0.015(10) -0.014(10)
C27B 0.032(13) 0.16(2) 0.119(15) -0.038(15) -0.008(13) 0.001(13)
C28B 0.084(12) 0.135(13) 0.114(10) -0.030(11) -0.002(11) -0.021(11)

loop_
_atom_type_symbol
_atom_type_description
_atom_type_scat_dispersion_real
_atom_type_scat_dispersion_imag
_atom_type_scat_source
C C 0.0033 0.0016 'International Tables Vol C Tables 4.2.6.8 and 6.1.1.4'
H H 0.0000 0.0000 'International Tables Vol C Tables 4.2.6.8 and 6.1.1.4'
N N 0.0061 0.0033 'International Tables Vol C Tables 4.2.6.8 and 6.1.1.4'
O O 0.0106 0.0060 'International Tables Vol C Tables 4.2.6.8 and 6.1.1.4'
Zn Zn 0.2839 1.4301 'International Tables Vol C Tables 4.2.6.8 and 6.1.1.4'

loop_
_geom_angle_atom_site_label_1
_geom_angle_atom_site_label_2
_geom_angle_atom_site_label_3
_geom_angle
_geom_angle_site_symmetry_1
_geom_angle_site_symmetry_3
_geom_angle_publ_flag
O1 Zn1 O1 180.0 . 2_656 ?
O1 Zn1 O2 89.40(16) . 2_656 ?
O1 Zn1 O2 90.60(16) 2_656 2_656 ?
O1 Zn1 O2 90.60(16) . . ?
O1 Zn1 O2 89.40(16) 2_656 . ?
O2 Zn1 O2 180.0(2) 2_656 . ?
O1 Zn1 O9 83.9(2) . . ?
O1 Zn1 O9 96.1(2) 2_656 . ?
O2 Zn1 O9 92.21(18) 2_656 . ?
O2 Zn1 O9 87.79(18) . . ?
O1 Zn1 O9 96.1(2) . 2_656 ?
O1 Zn1 O9 83.9(2) 2_656 2_656 ?
O2 Zn1 O9 87.79(18) 2_656 2_656 ?
O2 Zn1 O9 92.21(18) . 2_656 ?
O9 Zn1 O9 180.0 . 2_656 ?
C3 O1 Zn1 125.9(3) . . ?
C5 O2 Zn1 125.0(3) . . ?
C10 O3 C20 117.0(3) . . ?
C21 O4 C11 116.7(4) . . ?
C16 O6 C23 117.3(4) . . ?
C24 O7 C17 117.8(4) . . ?
C2 C1 C8 127.4(5) . . ?
C2 C1 H1 116.3 . . ?
C8 C1 H1 116.3 . . ?
C1 C2 C3 123.0(5) . . ?
C1 C2 H2 118.5 . . ?
C3 C2 H2 118.5 . . ?
O1 C3 C4 125.6(5) . . ?
O1 C3 C2 116.4(4) . . ?
C4 C3 C2 118.0(6) . . ?
C3 C4 C5 126.2(6) . . ?
C3 C4 H4 116.9 . . ?
C5 C4 H4 116.9 . . ?
O2 C5 C4 124.7(5) . . ?
O2 C5 C6 118.1(4) . . ?
C4 C5 C6 117.2(6) . . ?
C7 C6 C5 122.8(6) . . ?
C7 C6 H6 118.6 . . ?
C5 C6 H6 118.6 . . ?
C6 C7 C14 128.6(6) . . ?
C6 C7 H7 115.7 . . ?
C14 C7 H7 115.7 . . ?
C13 C8 C9 118.6(4) . . ?
C13 C8 C1 123.0(4) . . ?
C9 C8 C1 118.3(4) . . ?
C10 C9 C8 121.1(4) . . ?
C10 C9 H9 119.4 . . ?
C8 C9 H9 119.4 . . ?
O3 C10 C11 116.1(4) . . ?
O3 C10 C9 125.6(4) . . ?
C11 C10 C9 118.3(4) . . ?
C12 C11 C10 121.0(4) . . ?
C12 C11 O4 119.7(4) . . ?
C10 C11 O4 119.2(4) . . ?
C11 C12 C13 120.7(5) . . ?
C11 C12 H12 119.6 . . ?
C13 C12 H12 119.6 . . ?
C12 C13 C8 120.3(5) . . ?
C12 C13 H13 119.9 . . ?
C8 C13 H13 119.9 . . ?
C19 C14 C15 118.5(4) . . ?
C19 C14 C7 122.9(4) . . ?
C15 C14 C7 118.6(5) . . ?
C16 C15 C14 120.8(5) . . ?
C16 C15 H15 119.6 . . ?
C14 C15 H15 119.6 . . ?
O6 C16 C17 116.2(4) . . ?
O6 C16 C15 124.9(5) . . ?
C17 C16 C15 118.9(4) . . ?
C18 C17 C16 120.7(4) . . ?
C18 C17 O7 121.0(4) . . ?
C16 C17 O7 117.9(4) . . ?
C17 C18 C19 120.9(5) . . ?
C17 C18 H18 119.6 . . ?
C19 C18 H18 119.6 . . ?
C18 C19 C14 120.3(5) . . ?
C18 C19 H19 119.9 . . ?
C14 C19 H19 119.9 . . ?
O3 C20 H20A 109.5 . . ?
O3 C20 H20B 109.5 . . ?
H20A C20 H20B 109.5 . . ?
O3 C20 H20C 109.5 . . ?
H20A C20 H20C 109.5 . . ?
H20B C20 H20C 109.5 . . ?
O5 C21 O4 122.6(5) . . ?
O5 C21 C22 126.7(5) . . ?
O4 C21 C22 110.6(5) . . ?
C21 C22 H22A 109.5 . . ?
C21 C22 H22B 109.5 . . ?
H22A C22 H22B 109.5 . . ?
C21 C22 H22C 109.5 . . ?
H22A C22 H22C 109.5 . . ?
H22B C22 H22C 109.5 . . ?
O6 C23 H23A 109.5 . . ?
O6 C23 H23B 109.5 . . ?
H23A C23 H23B 109.5 . . ?
O6 C23 H23C 109.5 . . ?
H23A C23 H23C 109.5 . . ?
H23B C23 H23C 109.5 . . ?
O8 C24 O7 123.2(5) . . ?
O8 C24 C25 126.7(6) . . ?
O7 C24 C25 110.0(6) . . ?
C24 C25 H25A 109.5 . . ?
C24 C25 H25B 109.5 . . ?
H25A C25 H25B 109.5 . . ?
C24 C25 H25C 109.5 . . ?
H25A C25 H25C 109.5 . . ?
H25B C25 H25C 109.5 . . ?
C26 O9 Zn1 118.9(5) . . ?
C26B O9 Zn1 106.7(17) . . ?
O9 C26 N1 122.1(7) . . ?
O9 C26 H26 119.0 . . ?
N1 C26 H26 119.0 . . ?
C26 N1 C28 120.2(7) . . ?
C26 N1 C27 121.7(7) . . ?
C28 N1 C27 118.1(8) . . ?
N1 C27 H27A 109.5 . . ?
N1 C27 H27B 109.5 . . ?
H27A C27 H27B 109.5 . . ?
N1 C27 H27C 109.5 . . ?
H27A C27 H27C 109.5 . . ?
H27B C27 H27C 109.5 . . ?
N1 C28 H28A 109.5 . . ?
N1 C28 H28B 109.5 . . ?
H28A C28 H28B 109.5 . . ?
N1 C28 H28C 109.5 . . ?
H28A C28 H28C 109.5 . . ?
H28B C28 H28C 109.5 . . ?
N1B C26B O9 100(3) . . ?
N1B C26B H26B 130.0 . . ?
O9 C26B H26B 130.0 . . ?
C26B N1B C28B 119.9(14) . . ?
C26B N1B C27B 121.2(14) . . ?
C28B N1B C27B 117.9(13) . . ?
N1B C27B H27D 109.5 . . ?
N1B C27B H27E 109.5 . . ?
H27D C27B H27E 109.5 . . ?
N1B C27B H27F 109.5 . . ?
H27D C27B H27F 109.5 . . ?
H27E C27B H27F 109.5 . . ?
N1B C28B H28D 109.5 . . ?
N1B C28B H28E 109.5 . . ?
H28D C28B H28E 109.5 . . ?
N1B C28B H28F 109.5 . . ?
H28D C28B H28F 109.5 . . ?
H28E C28B H28F 109.5 . . ?

loop_
_geom_bond_atom_site_label_1
_geom_bond_atom_site_label_2
_geom_bond_distance
_geom_bond_site_symmetry_2
_geom_bond_publ_flag
Zn1 O1 1.986(4) . ?
Zn1 O1 1.986(4) 2_656 ?
Zn1 O2 2.037(4) 2_656 ?
Zn1 O2 2.037(4) . ?
Zn1 O9 2.252(6) . ?
Zn1 O9 2.252(6) 2_656 ?
O1 C3 1.280(7) . ?
O2 C5 1.274(7) . ?
O3 C10 1.359(5) . ?
O3 C20 1.425(6) . ?
O4 C21 1.366(6) . ?
O4 C11 1.405(5) . ?
O5 C21 1.186(6) . ?
O6 C16 1.367(5) . ?
O6 C23 1.415(7) . ?
O7 C24 1.357(7) . ?
O7 C17 1.403(5) . ?
O8 C24 1.191(7) . ?
C1 C2 1.331(6) . ?
C1 C8 1.465(6) . ?
C1 H1 0.9300 . ?
C2 C3 1.476(7) . ?
C2 H2 0.9300 . ?
C3 C4 1.396(7) . ?
C4 C5 1.403(7) . ?
C4 H4 0.9300 . ?
C5 C6 1.479(7) . ?
C6 C7 1.331(7) . ?
C6 H6 0.9300 . ?
C7 C14 1.470(6) . ?
C7 H7 0.9300 . ?
C8 C13 1.390(7) . ?
C8 C9 1.395(6) . ?
C9 C10 1.393(6) . ?
C9 H9 0.9300 . ?
C10 C11 1.391(6) . ?
C11 C12 1.362(7) . ?
C12 C13 1.377(7) . ?
C12 H12 0.9300 . ?
C13 H13 0.9300 . ?
C14 C19 1.387(7) . ?
C14 C15 1.402(7) . ?
C15 C16 1.393(6) . ?
C15 H15 0.9300 . ?
C16 C17 1.388(7) . ?
C17 C18 1.356(7) . ?
C18 C19 1.385(7) . ?
C18 H18 0.9300 . ?
C19 H19 0.9300 . ?
C20 H20A 0.9600 . ?
C20 H20B 0.9600 . ?
C20 H20C 0.9600 . ?
C21 C22 1.474(8) . ?
C22 H22A 0.9600 . ?
C22 H22B 0.9600 . ?
C22 H22C 0.9600 . ?
C23 H23A 0.9600 . ?
C23 H23B 0.9600 . ?
C23 H23C 0.9600 . ?
C24 C25 1.488(7) . ?
C25 H25A 0.9600 . ?
C25 H25B 0.9600 . ?
C25 H25C 0.9600 . ?
O9 C26 1.275(8) . ?
O9 C26B 1.37(4) . ?
C26 N1 1.329(10) . ?
C26 H26 0.9300 . ?
N1 C28 1.378(11) . ?
N1 C27 1.464(9) . ?
C27 H27A 0.9600 . ?
C27 H27B 0.9600 . ?
C27 H27C 0.9600 . ?
C28 H28A 0.9600 . ?
C28 H28B 0.9600 . ?
C28 H28C 0.9600 . ?
C26B N1B 1.332(14) . ?
C26B H26B 0.9300 . ?
N1B C28B 1.379(15) . ?
N1B C27B 1.467(14) . ?
C27B H27D 0.9600 . ?
C27B H27E 0.9600 . ?
C27B H27F 0.9600 . ?
C28B H28D 0.9600 . ?
C28B H28E 0.9600 . ?
C28B H28F 0.9600 . ?

loop_
_geom_hbond_atom_site_label_D
_geom_hbond_atom_site_label_H
_geom_hbond_atom_site_label_A
_geom_hbond_distance_DH
_geom_hbond_distance_HA
_geom_hbond_distance_DA
_geom_hbond_angle_DHA
_geom_hbond_site_symmetry_A
_geom_hbond_publ_flag
C15 H15 O5 0.93 2.63 3.494(6) 154.7 1_556 yes
C26 H26 O1 0.93 2.37 2.852(10) 112.0 . yes
C27 H27A O3 0.96 2.54 3.274(10) 133.7 2_655 yes
C28 H28A O1 0.96 2.62 3.161(11) 116.2 1_655 yes
C28B H28D O1 0.96 2.59 3.36(4) 137.3 1_655 yes

loop_
_geom_torsion_atom_site_label_1
_geom_torsion_atom_site_label_2
_geom_torsion_atom_site_label_3
_geom_torsion_atom_site_label_4
_geom_torsion
_geom_torsion_site_symmetry_1
_geom_torsion_site_symmetry_2
_geom_torsion_site_symmetry_3
_geom_torsion_site_symmetry_4
_geom_torsion_publ_flag
C8 C1 C2 C3 177.6(4) . . . . ?
Zn1 O1 C3 C4 -8.0(8) . . . . ?
Zn1 O1 C3 C2 173.6(3) . . . . ?
C1 C2 C3 O1 -9.5(8) . . . . ?
C1 C2 C3 C4 172.0(5) . . . . ?
O1 C3 C4 C5 -0.7(9) . . . . ?
C2 C3 C4 C5 177.7(5) . . . . ?
Zn1 O2 C5 C4 12.8(8) . . . . ?
Zn1 O2 C5 C6 -170.0(3) . . . . ?
C3 C4 C5 O2 -2.1(9) . . . . ?
C3 C4 C5 C6 -179.4(5) . . . . ?
O2 C5 C6 C7 1.3(8) . . . . ?
C4 C5 C6 C7 178.8(5) . . . . ?
C5 C6 C7 C14 178.4(5) . . . . ?
C2 C1 C8 C13 -3.6(8) . . . . ?
C2 C1 C8 C9 176.5(5) . . . . ?
C13 C8 C9 C10 -0.6(7) . . . . ?
C1 C8 C9 C10 179.4(4) . . . . ?
C20 O3 C10 C11 -175.6(4) . . . . ?
C20 O3 C10 C9 6.0(6) . . . . ?
C8 C9 C10 O3 -179.5(4) . . . . ?
C8 C9 C10 C11 2.2(6) . . . . ?
O3 C10 C11 C12 178.8(4) . . . . ?
C9 C10 C11 C12 -2.8(7) . . . . ?
O3 C10 C11 O4 3.3(6) . . . . ?
C9 C10 C11 O4 -178.2(4) . . . . ?
C21 O4 C11 C12 89.7(6) . . . . ?
C21 O4 C11 C10 -94.9(5) . . . . ?
C10 C11 C12 C13 1.7(8) . . . . ?
O4 C11 C12 C13 177.1(5) . . . . ?
C11 C12 C13 C8 0.0(9) . . . . ?
C9 C8 C13 C12 -0.5(8) . . . . ?
C1 C8 C13 C12 179.5(5) . . . . ?
C6 C7 C14 C19 -10.1(9) . . . . ?
C6 C7 C14 C15 172.2(5) . . . . ?
C19 C14 C15 C16 1.4(8) . . . . ?
C7 C14 C15 C16 179.3(5) . . . . ?
C23 O6 C16 C17 -176.3(6) . . . . ?
C23 O6 C16 C15 3.0(9) . . . . ?
C14 C15 C16 O6 177.3(5) . . . . ?
C14 C15 C16 C17 -3.4(8) . . . . ?
O6 C16 C17 C18 -176.7(5) . . . . ?
C15 C16 C17 C18 4.0(8) . . . . ?
O6 C16 C17 O7 -4.1(7) . . . . ?
C15 C16 C17 O7 176.5(5) . . . . ?
C24 O7 C17 C18 -115.5(6) . . . . ?
C24 O7 C17 C16 72.0(6) . . . . ?
C16 C17 C18 C19 -2.6(8) . . . . ?
O7 C17 C18 C19 -174.9(5) . . . . ?
C17 C18 C19 C14 0.6(8) . . . . ?
C15 C14 C19 C18 0.0(8) . . . . ?
C7 C14 C19 C18 -177.7(5) . . . . ?
C11 O4 C21 O5 6.3(8) . . . . ?
C11 O4 C21 C22 -171.9(5) . . . . ?
C17 O7 C24 O8 15.8(8) . . . . ?
C17 O7 C24 C25 -167.7(5) . . . . ?
Zn1 O9 C26 N1 167.7(6) . . . . ?
O9 C26 N1 C28 -10.7(14) . . . . ?
O9 C26 N1 C27 171.4(8) . . . . ?
Zn1 O9 C26B N1B -129(3) . . . . ?
O9 C26B N1B C28B -28(7) . . . . ?
O9 C26B N1B C27B 140(6) . . . . ?
